data_7161001
loop_
_publ_author_name
'Szyma&#x144;ska, Julia'
'Palusiak, Marcin'
'Rybarczyk-Pirek, Agnieszka J'
'Wiosna-Sa&#x142;yga, Gabriela'
'Rachwalski, Micha&#x142;'
'Pieczonka, Adam M.'

_publ_section_title
;
 Regio- and stereoselective ring-opening of aziridines: a click chemistry
 approach to chiral amino alcohols and triazole-modified compounds.
;
_journal_issue 11
_journal_name_full 'Organic &amp; biomolecular chemistry'
_journal_page_first 2254
_journal_page_last 2260
_journal_paper_doi 10.1039/d6ob00147e
_journal_volume 24
_journal_year 2026
_chemical_absolute_configuration rm
_chemical_formula_sum 'C13 H19 N O'
_chemical_formula_weight 205.29
_space_group_crystal_system orthorhombic
_space_group_IT_number 19
_space_group_name_Hall 'P 2ac 2ab'
_space_group_name_H-M_alt 'P 21 21 21'
_atom_sites_solution_hydrogens mixed
_audit_creation_method SHELXL-2014
_audit_update_record
;
2025-11-09 deposited with the CCDC.	2026-02-19 downloaded from the CCDC.
;
_cell_angle_alpha 90
_cell_angle_beta 90
_cell_angle_gamma 90
_cell_formula_units_Z 4
_cell_length_a 8.50130(10)
_cell_length_b 10.51100(10)
_cell_length_c 13.5927(2)
_cell_measurement_reflns_used 10091
_cell_measurement_temperature 100.0(4)
_cell_measurement_theta_max 76.0190
_cell_measurement_theta_min 3.1830
_cell_volume 1214.61(3)
_computing_structure_refinement 'SHELXL-2014 (Sheldrick, 2014)'
_diffrn_ambient_environment N~2~
_diffrn_ambient_temperature 100.0(4)
_diffrn_detector 'Hybrid Pixel Array Detector'
_diffrn_detector_area_resol_mean 10.0000
_diffrn_detector_type HyPix
_diffrn_measured_fraction_theta_full 1.000
_diffrn_measured_fraction_theta_max 0.966
_diffrn_measurement_device 'four-circle diffractometer'
_diffrn_measurement_device_type 'XtaLAB Synergy, Dualflex, HyPix'
_diffrn_radiation_monochromator mirror
_diffrn_radiation_probe x-ray
_diffrn_radiation_type 'Cu K\a'
_diffrn_radiation_wavelength 1.54184
_diffrn_reflns_av_R_equivalents 0.0277
_diffrn_reflns_av_unetI/netI 0.0175
_diffrn_reflns_Laue_measured_fraction_full 1.000
_diffrn_reflns_Laue_measured_fraction_max 0.966
_diffrn_reflns_limit_h_max 10
_diffrn_reflns_limit_h_min -7
_diffrn_reflns_limit_k_max 12
_diffrn_reflns_limit_k_min -12
_diffrn_reflns_limit_l_max 16
_diffrn_reflns_limit_l_min -16
_diffrn_reflns_number 11512
_diffrn_reflns_point_group_measured_fraction_full 0.999
_diffrn_reflns_point_group_measured_fraction_max 0.943
_diffrn_reflns_theta_full 67.684
_diffrn_reflns_theta_max 76.170
_diffrn_reflns_theta_min 5.320
_diffrn_source 'micro-focus sealed X-ray tube'
_diffrn_source_type 'PhotonJet (Cu) X-ray Source'
_exptl_absorpt_coefficient_mu 0.546
_exptl_absorpt_correction_T_max 1.00000
_exptl_absorpt_correction_T_min 0.56413
_exptl_absorpt_correction_type multi-scan
_exptl_absorpt_process_details
;
CrysAlisPro 1.171.42.88a (Rigaku Oxford Diffraction, 2023)
Empirical absorption correction using spherical harmonics,
implemented in SCALE3 ABSPACK scaling algorithm.
;
_exptl_crystal_colour colorless
_exptl_crystal_density_diffrn 1.123
_exptl_crystal_description block
_exptl_crystal_F_000 448
_exptl_crystal_size_max 0.35
_exptl_crystal_size_mid 0.20
_exptl_crystal_size_min 0.20
_refine_diff_density_max 0.204
_refine_diff_density_min -0.140
_refine_diff_density_rms 0.042
_refine_ls_abs_structure_details
;
 Flack x determined using 956 quotients [(I+)-(I-)]/[(I+)+(I-)]
 (Parsons, Flack and Wagner, Acta Cryst. B69 (2013) 249-259).
;
_refine_ls_abs_structure_Flack -0.15(7)
_refine_ls_extinction_coef 0.0346(19)
_refine_ls_extinction_expression Fc^*^=kFc[1+0.001xFc^2^\l^3^/sin(2\q)]^-1/4^
_refine_ls_extinction_method SHELXL
_refine_ls_goodness_of_fit_ref 1.064
_refine_ls_hydrogen_treatment mixed
_refine_ls_matrix_type full
_refine_ls_number_parameters 143
_refine_ls_number_reflns 2397
_refine_ls_number_restraints 0
_refine_ls_restrained_S_all 1.064
_refine_ls_R_factor_all 0.0301
_refine_ls_R_factor_gt 0.0299
_refine_ls_shift/su_max 0.000
_refine_ls_shift/su_mean 0.000
_refine_ls_structure_factor_coef Fsqd
_refine_ls_weighting_details 'w=1/[\s^2^(Fo^2^)+(0.0400P)^2^+0.1983P] where P=(Fo^2^+2Fc^2^)/3'
_refine_ls_weighting_scheme calc
_refine_ls_wR_factor_gt 0.0737
_refine_ls_wR_factor_ref 0.0738
_reflns_Friedel_coverage 0.679
_reflns_Friedel_fraction_full 0.998
_reflns_Friedel_fraction_max 0.911
_reflns_number_gt 2376
_reflns_number_total 2397
_reflns_threshold_expression 'I > 2\s(I)'
_cod_data_source_file d6ob00147e2.cif
_cod_data_source_block shelx_CCDC1
_cod_depositor_comments 'Adding full bibliography for 7161000--7161011.cif.'
_cod_database_code 7161001
_shelx_space_group_comment
;
The symmetry employed for this shelxl refinement is uniquely defined
by the following loop, which should always be used as a source of
symmetry information in preference to the above space-group names.
They are only intended as comments.
;
_oxdiff_exptl_absorpt_empirical_full_min 0.675
_oxdiff_exptl_absorpt_empirical_full_max 1.582
_oxdiff_exptl_absorpt_empirical_details
;
Empirical correction (ABSPACK) includes:
- Absorption correction using spherical harmonics
- Frame scaling
;
_shelxl_version_number 2014-1

loop_
_space_group_symop_operation_xyz
'x, y, z'
'-x+1/2, -y, z+1/2'
'-x, y+1/2, -z+1/2'
'x+1/2, -y+1/2, -z'

loop_
_atom_site_label
_atom_site_type_symbol
_atom_site_fract_x
_atom_site_fract_y
_atom_site_fract_z
_atom_site_U_iso_or_equiv
_atom_site_adp_type
_atom_site_occupancy
_atom_site_site_symmetry_order
_atom_site_calc_flag
_atom_site_refinement_flags_posn
_atom_site_refinement_flags_adp
_atom_site_refinement_flags_occupancy
_atom_site_disorder_assembly
_atom_site_disorder_group
O1 O 0.13408(12) 0.73880(10) 0.43753(8) 0.0226(3) Uani 1 1 d . . . . .
N1 N 0.44659(14) 0.62513(12) 0.43231(9) 0.0191(3) Uani 1 1 d . . . . .
C11 C 0.27010(17) 0.80960(13) 0.41114(10) 0.0191(3) Uani 1 1 d . . . . .
H11 H 0.3200 0.8441 0.4722 0.023 Uiso 1 1 calc R U . . .
C10 C 0.38414(17) 0.71770(14) 0.36168(10) 0.0193(3) Uani 1 1 d . . . . .
H10A H 0.3292 0.6721 0.3080 0.023 Uiso 1 1 calc R U . . .
H10B H 0.4722 0.7662 0.3323 0.023 Uiso 1 1 calc R U . . .
C12 C 0.22904(17) 0.91960(14) 0.34329(10) 0.0197(3) Uani 1 1 d . . . . .
C3 C 0.50242(18) 0.50404(14) 0.38882(12) 0.0247(3) Uani 1 1 d . . . . .
H3A H 0.5943 0.4621 0.4196 0.030 Uiso 1 1 calc R U . . .
H3B H 0.4952 0.4941 0.3165 0.030 Uiso 1 1 calc R U . . .
C13 C 0.13216(18) 0.89888(15) 0.26198(11) 0.0244(3) Uani 1 1 d . . . . .
H13 H 0.0932 0.8158 0.2490 0.029 Uiso 1 1 calc R U . . .
C2 C 0.35357(17) 0.50823(13) 0.44551(10) 0.0199(3) Uani 1 1 d . . . . .
H2 H 0.2552 0.5030 0.4054 0.024 Uiso 1 1 calc R U . . .
C14 C 0.09221(19) 0.99859(18) 0.19985(12) 0.0312(4) Uani 1 1 d . . . . .
H14 H 0.0263 0.9835 0.1447 0.037 Uiso 1 1 calc R U . . .
C4 C 0.34213(18) 0.45414(14) 0.54824(11) 0.0228(3) Uani 1 1 d . . . . .
H4 H 0.4493 0.4565 0.5786 0.027 Uiso 1 1 calc R U . . .
C17 C 0.28405(18) 1.04193(15) 0.36120(11) 0.0238(3) Uani 1 1 d . . . . .
H17 H 0.3495 1.0575 0.4166 0.029 Uiso 1 1 calc R U . . .
C41 C 0.2319(2) 0.53289(16) 0.61188(12) 0.0317(4) Uani 1 1 d . . . . .
H4IA H 0.2657 0.6220 0.6111 0.047 Uiso 1 1 calc R U . . .
H41C H 0.2344 0.5008 0.6795 0.047 Uiso 1 1 calc R U . . .
H41B H 0.1246 0.5266 0.5860 0.047 Uiso 1 1 calc R U . . .
C16 C 0.2441(2) 1.14207(16) 0.29865(13) 0.0314(4) Uani 1 1 d . . . . .
H16 H 0.2827 1.2253 0.3113 0.038 Uiso 1 1 calc R U . . .
C15 C 0.1482(2) 1.12014(17) 0.21812(13) 0.0336(4) Uani 1 1 d . . . . .
H15 H 0.1209 1.1882 0.1755 0.040 Uiso 1 1 calc R U . . .
C42 C 0.2894(3) 0.31580(16) 0.54227(14) 0.0398(5) Uani 1 1 d . . . . .
H42A H 0.1870 0.3111 0.5093 0.060 Uiso 1 1 calc R U . . .
H42B H 0.2803 0.2807 0.6088 0.060 Uiso 1 1 calc R U . . .
H43C H 0.3669 0.2666 0.5048 0.060 Uiso 1 1 calc R U . . .
H1 H 0.071(3) 0.791(2) 0.4771(17) 0.050(6) Uiso 1 1 d . . . . .

loop_
_atom_site_aniso_label
_atom_site_aniso_U_11
_atom_site_aniso_U_22
_atom_site_aniso_U_33
_atom_site_aniso_U_23
_atom_site_aniso_U_13
_atom_site_aniso_U_12
O1 0.0216(5) 0.0206(5) 0.0257(5) -0.0001(4) 0.0063(4) -0.0010(4)
N1 0.0175(6) 0.0184(6) 0.0215(6) -0.0005(5) 0.0002(5) 0.0007(5)
C11 0.0197(7) 0.0192(7) 0.0185(6) -0.0009(5) 0.0003(5) -0.0014(6)
C10 0.0200(7) 0.0199(7) 0.0181(6) -0.0001(5) 0.0005(5) 0.0004(6)
C12 0.0172(6) 0.0219(7) 0.0200(7) 0.0003(5) 0.0033(6) 0.0018(5)
C3 0.0262(7) 0.0213(8) 0.0266(7) -0.0022(6) 0.0025(6) 0.0051(6)
C13 0.0210(7) 0.0298(8) 0.0225(7) 0.0011(6) 0.0017(6) -0.0001(6)
C2 0.0209(7) 0.0175(7) 0.0215(6) -0.0028(5) -0.0027(6) -0.0006(5)
C14 0.0234(7) 0.0459(10) 0.0244(7) 0.0053(7) 0.0011(6) 0.0068(7)
C4 0.0242(7) 0.0200(7) 0.0242(7) 0.0017(6) -0.0038(6) -0.0014(6)
C17 0.0237(7) 0.0209(7) 0.0268(7) -0.0008(6) 0.0038(6) 0.0018(6)
C41 0.0369(9) 0.0317(9) 0.0264(8) 0.0053(6) 0.0078(7) 0.0018(7)
C16 0.0354(9) 0.0213(8) 0.0376(9) 0.0044(7) 0.0114(7) 0.0055(7)
C15 0.0324(8) 0.0348(9) 0.0334(9) 0.0139(7) 0.0096(7) 0.0149(8)
C42 0.0611(12) 0.0228(9) 0.0355(9) 0.0057(7) -0.0061(9) -0.0066(8)

loop_
_atom_type_symbol
_atom_type_description
_atom_type_scat_dispersion_real
_atom_type_scat_dispersion_imag
_atom_type_scat_source
C C 0.0181 0.0091 'International Tables Vol C Tables 4.2.6.8 and 6.1.1.4'
H H 0.0000 0.0000 'International Tables Vol C Tables 4.2.6.8 and 6.1.1.4'
N N 0.0311 0.0180 'International Tables Vol C Tables 4.2.6.8 and 6.1.1.4'
O O 0.0492 0.0322 'International Tables Vol C Tables 4.2.6.8 and 6.1.1.4'

loop_
_geom_angle_atom_site_label_1
_geom_angle_atom_site_label_2
_geom_angle_atom_site_label_3
_geom_angle
_geom_angle_site_symmetry_1
_geom_angle_site_symmetry_3
_geom_angle_publ_flag
C10 N1 C2 116.05(11) . . ?
C10 N1 C3 115.14(12) . . ?
C2 N1 C3 60.24(9) . . ?
O1 C11 C12 111.39(12) . . ?
O1 C11 C10 107.27(11) . . ?
C12 C11 C10 111.13(11) . . ?
N1 C10 C11 111.21(11) . . ?
C17 C12 C13 118.80(14) . . ?
C17 C12 C11 121.35(13) . . ?
C13 C12 C11 119.84(13) . . ?
N1 C3 C2 59.57(9) . . ?
C14 C13 C12 120.55(15) . . ?
N1 C2 C3 60.19(9) . . ?
N1 C2 C4 117.47(11) . . ?
C3 C2 C4 121.62(13) . . ?
C15 C14 C13 120.19(15) . . ?
C2 C4 C41 111.14(12) . . ?
C2 C4 C42 109.20(13) . . ?
C41 C4 C42 111.62(15) . . ?
C12 C17 C16 120.62(15) . . ?
C15 C16 C17 119.98(16) . . ?
C16 C15 C14 119.84(15) . . ?

loop_
_geom_bond_atom_site_label_1
_geom_bond_atom_site_label_2
_geom_bond_distance
_geom_bond_site_symmetry_2
_geom_bond_publ_flag
O1 C11 1.4211(17) . ?
N1 C10 1.4664(18) . ?
N1 C2 1.4722(18) . ?
N1 C3 1.4815(18) . ?
C11 C12 1.5196(19) . ?
C11 C10 1.5249(19) . ?
C12 C17 1.390(2) . ?
C12 C13 1.395(2) . ?
C3 C2 1.482(2) . ?
C13 C14 1.388(2) . ?
C2 C4 1.511(2) . ?
C14 C15 1.386(3) . ?
C4 C41 1.520(2) . ?
C4 C42 1.524(2) . ?
C17 C16 1.395(2) . ?
C16 C15 1.384(3) . ?
